data_7051030
loop_
_publ_author_name
'Carlos Cativiela'
'Larry R. Falvello'
'Juan Carlos Gin\'es'
'Rafael Navarro'
'Esteban P. Urriolabeitia'

_publ_section_title
;
 Synthesis, structure and reactivity of PdII complexes with the
 terdentate imino alcohol ligand C6H3-3,4-(OMe)2--C(H)NCH2CH2OH
;
_journal_issue 2
_journal_name_full 'New J. Chem.'
_journal_page_first 344
_journal_page_last 352
_journal_paper_doi 10.1039/b006140i
_journal_volume 25
_journal_year 2001
_chemical_formula_sum 'C30 H29 Cl4 N O3 P Pd'
_chemical_formula_weight 730.71
_chemical_name_systematic
; 
 ? 
;
_space_group_IT_number 14
_symmetry_cell_setting monoclinic
_symmetry_space_group_name_Hall '-P 2ybc'
_symmetry_space_group_name_H-M 'P 1 21/c 1'
_atom_sites_solution_hydrogens geom
_atom_sites_solution_primary direct
_atom_sites_solution_secondary difmap
_audit_creation_method SHELXL-97
_cell_angle_alpha 90.00
_cell_angle_beta 116.549(12)
_cell_angle_gamma 90.00
_cell_formula_units_Z 4
_cell_length_a 16.795(3)
_cell_length_b 12.090(3)
_cell_length_c 17.268(2)
_cell_measurement_temperature 296(2)
_cell_volume 3136.6(11)
_computing_structure_refinement 'SHELXL-97 (Sheldrick, 1997)'
_computing_structure_solution 'SHELXS-97 (Sheldrick, 1990)'
_diffrn_ambient_temperature 296(2)
_diffrn_measured_fraction_theta_full 0.954
_diffrn_measured_fraction_theta_max 0.954
_diffrn_radiation_monochromator graphite
_diffrn_radiation_source 'fine-focus sealed tube'
_diffrn_radiation_type MoK\a
_diffrn_radiation_wavelength 0.71073
_diffrn_reflns_av_R_equivalents 0.0184
_diffrn_reflns_av_sigmaI/netI 0.0365
_diffrn_reflns_limit_h_max 21
_diffrn_reflns_limit_h_min 0
_diffrn_reflns_limit_k_max 15
_diffrn_reflns_limit_k_min 0
_diffrn_reflns_limit_l_max 20
_diffrn_reflns_limit_l_min -22
_diffrn_reflns_number 7456
_diffrn_reflns_theta_full 27.46
_diffrn_reflns_theta_max 27.46
_diffrn_reflns_theta_min 2.14
_exptl_absorpt_coefficient_mu 1.015
_exptl_absorpt_correction_T_max 0.7641
_exptl_absorpt_correction_T_min 0.6307
_exptl_crystal_density_diffrn 1.547
_exptl_crystal_density_method 'not measured'
_exptl_crystal_F_000 1476
_exptl_crystal_size_max 0.50
_exptl_crystal_size_mid 0.29
_exptl_crystal_size_min 0.28
_refine_diff_density_max 0.500
_refine_diff_density_min -0.513
_refine_diff_density_rms 0.068
_refine_ls_extinction_method none
_refine_ls_goodness_of_fit_ref 1.032
_refine_ls_hydrogen_treatment mixed
_refine_ls_matrix_type full
_refine_ls_number_parameters 418
_refine_ls_number_reflns 7172
_refine_ls_number_restraints 18
_refine_ls_restrained_S_all 1.038
_refine_ls_R_factor_all 0.0448
_refine_ls_R_factor_gt 0.0340
_refine_ls_shift/su_max 0.004
_refine_ls_shift/su_mean 0.000
_refine_ls_structure_factor_coef Fsqd
_refine_ls_weighting_details 'w=1/[\s^2^(Fo^2^)+(0.0364P)^2^+0.9581P] where P=(Fo^2^+2Fc^2^)/3'
_refine_ls_weighting_scheme calc
_refine_ls_wR_factor_gt 0.0826
_refine_ls_wR_factor_ref 0.0864
_reflns_number_gt 5938
_reflns_number_total 7172
_reflns_threshold_expression >2sigma(I)
_cod_data_source_file b006140i.txt
_cod_data_source_block cad4
_cod_depositor_comments
;
The following automatic conversions were performed:
'_symmetry_cell_setting' value 'Monoclinic' changed to 'monoclinic'
according to '/home/saulius/struct/CIF-dictionaries/cif_core.dic'
dictionary named 'cif_core.dic' version 2.4.1 from 2010-06-29.

Automatic conversion script
Id: cif_fix_enum 1527 2010-12-29 10:47:43Z saulius 

The following automatic conversions were performed:

'_refine_ls_weighting_scheme' value 'calc
w=1/[\s^2^(Fo^2^)+(0.0364P)^2^+0.9581P] where P=(Fo^2^+2Fc^2^)/3' was
changed to 'calc'. New tag '_refine_ls_weighting_details' was
created. The value of the new tag was set to
'w=1/[\s^2^(Fo^2^)+(0.0364P)^2^+0.9581P] where P=(Fo^2^+2Fc^2^)/3'.

Automatic conversion script
Id: cif_fix_values 3143 2015-03-26 13:38:13Z robertas 
;
_cod_original_cell_volume 3136.6(10)
_cod_original_sg_symbol_H-M P2(1)/c
_cod_database_code 7051030

loop_
_symmetry_equiv_pos_as_xyz
'x, y, z'
'-x, y+1/2, -z+1/2'
'-x, -y, -z'
'x, -y-1/2, z-1/2'

loop_
_atom_site_label
_atom_site_type_symbol
_atom_site_fract_x
_atom_site_fract_y
_atom_site_fract_z
_atom_site_U_iso_or_equiv
_atom_site_adp_type
_atom_site_occupancy
_atom_site_calc_flag
_atom_site_refinement_flags
_atom_site_disorder_assembly
_atom_site_disorder_group
Pd1 Pd 0.633233(12) 0.854341(15) 0.616501(11) 0.03189(7) Uani 1 d . . .
Cl1 Cl 0.52959(5) 0.73411(6) 0.63410(5) 0.04722(16) Uani 1 d . . .
C1 C 0.69597(16) 0.9682(2) 0.57733(15) 0.0341(5) Uani 1 d . . .
C2 C 0.76211(17) 0.9592(2) 0.55016(16) 0.0373(5) Uani 1 d . . .
H2A H 0.7910 0.8918 0.5563 0.045 Uiso 1 calc R . .
C3 C 0.78633(17) 1.0482(2) 0.51397(16) 0.0377(6) Uani 1 d . . .
O1 O 0.84872(14) 1.04394(17) 0.48353(14) 0.0527(5) Uani 1 d . . .
C8 C 0.7397(3) 1.3420(3) 0.4710(3) 0.0780(12) Uani 1 d . . .
H8A H 0.7692 1.3952 0.4514 0.117 Uiso 1 calc R . .
H8B H 0.7494 1.3605 0.5286 0.117 Uiso 1 calc R . .
H8C H 0.6771 1.3427 0.4329 0.117 Uiso 1 calc R . .
C4 C 0.74575(18) 1.1513(2) 0.50639(18) 0.0407(6) Uani 1 d . . .
O2 O 0.77479(15) 1.23435(17) 0.47094(15) 0.0560(5) Uani 1 d . . .
C9 C 0.8824(2) 0.9385(3) 0.4778(3) 0.0666(10) Uani 1 d . . .
H9A H 0.9212 0.9456 0.4508 0.100 Uiso 1 calc R . .
H9B H 0.8338 0.8903 0.4438 0.100 Uiso 1 calc R . .
H9C H 0.9149 0.9082 0.5348 0.100 Uiso 1 calc R . .
C5 C 0.68035(19) 1.1625(2) 0.53277(18) 0.0422(6) Uani 1 d . . .
H5A H 0.6528 1.2306 0.5279 0.051 Uiso 1 calc R . .
C6 C 0.65502(17) 1.0722(2) 0.56687(16) 0.0376(5) Uani 1 d . . .
C7 C 0.58253(18) 1.0804(2) 0.59007(17) 0.0417(6) Uani 1 d . . .
H7A H 0.5534 1.1474 0.5852 0.050 Uiso 1 calc R . .
N1 N 0.55925(14) 0.99426(18) 0.61737(14) 0.0378(5) Uani 1 d . . .
C10 C 0.49018(19) 1.0034(2) 0.6470(2) 0.0485(7) Uani 1 d . . .
H10A H 0.4623 0.9318 0.6423 0.058 Uiso 1 calc R . .
H10B H 0.4448 1.0548 0.6101 0.058 Uiso 1 calc R . .
C11 C 0.5279(2) 1.0424(3) 0.7388(2) 0.0589(8) Uani 1 d . . .
H11A H 0.4832 1.0361 0.7596 0.071 Uiso 1 calc R . .
H11B H 0.5782 0.9964 0.7750 0.071 Uiso 1 calc R . .
O3 O 0.5557(2) 1.1534(2) 0.74462(19) 0.0744(8) Uani 1 d . . .
H3A H 0.5394 1.1879 0.7759 0.112 Uiso 1 calc R . .
P1 P 0.72504(4) 0.71348(5) 0.62385(4) 0.03361(14) Uani 1 d . . .
C12 C 0.83903(17) 0.7272(2) 0.70868(16) 0.0407(6) Uani 1 d . . .
C13 C 0.8950(2) 0.6350(3) 0.7369(2) 0.0549(8) Uani 1 d . . .
H13A H 0.8753 0.5666 0.7107 0.066 Uiso 1 calc R . .
C14 C 0.9800(2) 0.6459(4) 0.8042(2) 0.0718(11) Uani 1 d . . .
H14A H 1.0174 0.5848 0.8227 0.086 Uiso 1 calc R . .
C15 C 1.0091(2) 0.7459(4) 0.8432(2) 0.0759(11) Uani 1 d . . .
H15A H 1.0660 0.7521 0.8886 0.091 Uiso 1 calc R . .
C16 C 0.9551(2) 0.8375(4) 0.8160(2) 0.0686(10) Uani 1 d . . .
H16A H 0.9755 0.9055 0.8427 0.082 Uiso 1 calc R . .
C17 C 0.8698(2) 0.8280(3) 0.74841(18) 0.0499(7) Uani 1 d . . .
H17A H 0.8332 0.8899 0.7298 0.060 Uiso 1 calc R . .
C18 C 0.68961(17) 0.5801(2) 0.64695(17) 0.0395(6) Uani 1 d . . .
C19 C 0.6331(2) 0.5116(2) 0.5804(2) 0.0499(7) Uani 1 d . . .
H19A H 0.6178 0.5302 0.5232 0.060 Uiso 1 calc R . .
C20 C 0.5994(2) 0.4159(3) 0.5986(3) 0.0619(9) Uani 1 d . . .
H20A H 0.5604 0.3716 0.5537 0.074 Uiso 1 calc R . .
C21 C 0.6236(3) 0.3866(3) 0.6827(3) 0.0666(10) Uani 1 d . . .
H21A H 0.6019 0.3213 0.6946 0.080 Uiso 1 calc R . .
C22 C 0.6788(2) 0.4519(3) 0.7491(2) 0.0658(9) Uani 1 d . . .
H22A H 0.6949 0.4311 0.8061 0.079 Uiso 1 calc R . .
C23 C 0.7116(2) 0.5503(3) 0.7318(2) 0.0532(7) Uani 1 d . . .
H23A H 0.7481 0.5959 0.7771 0.064 Uiso 1 calc R . .
C24 C 0.73153(17) 0.6902(2) 0.52257(16) 0.0367(5) Uani 1 d . . .
C25 C 0.6577(2) 0.7174(3) 0.44652(18) 0.0485(7) Uani 1 d . . .
H25A H 0.6075 0.7467 0.4487 0.058 Uiso 1 calc R . .
C26 C 0.6579(2) 0.7015(3) 0.36707(19) 0.0612(9) Uani 1 d . . .
H26A H 0.6080 0.7203 0.3163 0.073 Uiso 1 calc R . .
C27 C 0.7306(3) 0.6587(3) 0.3631(2) 0.0620(9) Uani 1 d . . .
H27A H 0.7302 0.6476 0.3096 0.074 Uiso 1 calc R . .
C28 C 0.8048(2) 0.6317(3) 0.4378(2) 0.0606(9) Uani 1 d . . .
H28A H 0.8547 0.6030 0.4347 0.073 Uiso 1 calc R . .
C29 C 0.8055(2) 0.6472(3) 0.5176(2) 0.0506(7) Uani 1 d . . .
H29A H 0.8558 0.6285 0.5680 0.061 Uiso 1 calc R . .
C30 C 0.8698(2) 1.2653(3) 0.3520(2) 0.0710(10) Uani 1 d D . .
Cl2 Cl 0.9579(11) 1.3478(18) 0.4267(11) 0.157(7) Uani 0.34 d PD . .
Cl3 Cl 0.8060(15) 1.3614(14) 0.2726(15) 0.131(7) Uani 0.34 d PD . .
Cl4 Cl 0.9125(15) 1.1784(14) 0.2982(13) 0.169(8) Uani 0.34 d PD . .
Cl2' Cl 0.9611(7) 1.3198(10) 0.4372(8) 0.085(2) Uani 0.33 d PD . .
Cl3' Cl 0.7903(12) 1.3495(15) 0.2832(12) 0.117(5) Uani 0.33 d PD . .
Cl4' Cl 0.9025(8) 1.1554(10) 0.3070(11) 0.087(3) Uani 0.33 d PD . .
Cl2" Cl 0.9454(7) 1.3576(10) 0.4309(7) 0.093(3) Uani 0.33 d PD . .
Cl3" Cl 0.8042(9) 1.3427(15) 0.2610(9) 0.102(4) Uani 0.33 d PD . .
Cl4" Cl 0.9299(10) 1.1704(16) 0.3243(12) 0.118(6) Uani 0.33 d PD . .

loop_
_atom_site_aniso_label
_atom_site_aniso_U_11
_atom_site_aniso_U_22
_atom_site_aniso_U_33
_atom_site_aniso_U_23
_atom_site_aniso_U_13
_atom_site_aniso_U_12
Pd1 0.03557(11) 0.03352(11) 0.03151(10) -0.00005(7) 0.01939(8) -0.00002(8)
Cl1 0.0471(4) 0.0472(4) 0.0569(4) 0.0058(3) 0.0318(3) -0.0023(3)
C1 0.0383(13) 0.0343(13) 0.0323(12) -0.0014(10) 0.0181(10) -0.0040(10)
C2 0.0400(13) 0.0337(13) 0.0417(14) -0.0009(11) 0.0213(11) 0.0000(11)
C3 0.0370(13) 0.0425(14) 0.0380(13) -0.0023(11) 0.0207(11) -0.0038(11)
O1 0.0595(12) 0.0478(12) 0.0714(14) 0.0009(10) 0.0476(12) -0.0030(10)
C8 0.098(3) 0.0416(19) 0.119(3) 0.021(2) 0.070(3) 0.0053(18)
C4 0.0450(14) 0.0378(14) 0.0419(14) 0.0032(11) 0.0218(12) -0.0045(12)
O2 0.0693(14) 0.0409(11) 0.0731(14) 0.0118(10) 0.0456(12) -0.0012(10)
C9 0.076(2) 0.059(2) 0.094(3) -0.0002(19) 0.063(2) 0.0066(18)
C5 0.0479(15) 0.0337(14) 0.0470(15) 0.0037(11) 0.0230(13) 0.0019(11)
C6 0.0397(13) 0.0366(13) 0.0393(13) -0.0020(11) 0.0200(11) -0.0013(11)
C7 0.0443(15) 0.0365(14) 0.0470(15) -0.0026(11) 0.0229(13) 0.0037(11)
N1 0.0394(11) 0.0378(12) 0.0424(12) -0.0047(9) 0.0238(10) -0.0001(9)
C10 0.0464(15) 0.0430(15) 0.073(2) -0.0075(14) 0.0414(15) -0.0013(13)
C11 0.080(2) 0.0536(19) 0.069(2) 0.0046(16) 0.0559(19) 0.0051(17)
O3 0.104(2) 0.0635(16) 0.0868(18) -0.0276(13) 0.0700(17) -0.0267(14)
P1 0.0366(3) 0.0345(3) 0.0319(3) 0.0022(3) 0.0173(3) 0.0022(3)
C12 0.0366(13) 0.0535(16) 0.0337(12) 0.0065(12) 0.0172(11) 0.0007(12)
C13 0.0498(17) 0.061(2) 0.0513(17) 0.0127(15) 0.0206(14) 0.0076(15)
C14 0.0506(19) 0.096(3) 0.059(2) 0.024(2) 0.0155(17) 0.017(2)
C15 0.0445(18) 0.120(4) 0.0477(19) 0.004(2) 0.0070(15) -0.003(2)
C16 0.055(2) 0.094(3) 0.0507(19) -0.0155(18) 0.0181(16) -0.016(2)
C17 0.0453(15) 0.0644(19) 0.0415(15) -0.0020(14) 0.0207(13) -0.0027(14)
C18 0.0410(13) 0.0357(14) 0.0470(15) 0.0065(11) 0.0242(12) 0.0061(11)
C19 0.0552(17) 0.0400(15) 0.0611(18) -0.0043(14) 0.0320(15) 0.0009(13)
C20 0.062(2) 0.0397(17) 0.093(3) -0.0098(17) 0.0427(19) -0.0069(15)
C21 0.076(2) 0.0390(17) 0.104(3) 0.0086(19) 0.057(2) -0.0006(17)
C22 0.074(2) 0.063(2) 0.074(2) 0.0287(19) 0.046(2) 0.0122(19)
C23 0.0584(18) 0.0506(17) 0.0529(17) 0.0106(14) 0.0270(15) 0.0031(15)
C24 0.0424(13) 0.0351(13) 0.0365(13) -0.0025(10) 0.0210(11) -0.0001(11)
C25 0.0500(16) 0.0540(18) 0.0384(14) -0.0001(13) 0.0170(13) 0.0085(14)
C26 0.072(2) 0.071(2) 0.0348(15) 0.0002(15) 0.0186(15) 0.0062(18)
C27 0.080(2) 0.073(2) 0.0440(17) -0.0114(15) 0.0376(17) -0.0104(19)
C28 0.0593(19) 0.077(2) 0.059(2) -0.0089(17) 0.0385(17) 0.0038(17)
C29 0.0503(16) 0.062(2) 0.0452(16) 0.0007(13) 0.0261(14) 0.0075(14)
C30 0.063(2) 0.085(3) 0.068(2) 0.011(2) 0.0310(18) 0.000(2)
Cl2 0.119(8) 0.194(14) 0.133(10) -0.022(8) 0.034(6) -0.084(8)
Cl3 0.143(12) 0.095(5) 0.115(11) 0.040(6) 0.022(7) 0.035(6)
Cl4 0.263(17) 0.123(10) 0.237(15) -0.011(9) 0.214(14) -0.001(9)
Cl2' 0.047(4) 0.114(6) 0.072(4) -0.002(4) 0.006(3) 0.013(4)
Cl3' 0.089(6) 0.142(10) 0.081(6) 0.005(6) 0.003(5) 0.017(5)
Cl4' 0.090(7) 0.081(4) 0.098(7) -0.010(5) 0.051(6) 0.001(4)
Cl2" 0.056(4) 0.136(10) 0.068(3) 0.019(5) 0.010(3) 0.018(4)
Cl3" 0.074(4) 0.134(9) 0.074(5) 0.038(6) 0.012(4) -0.005(4)
Cl4" 0.091(8) 0.153(12) 0.112(8) 0.018(6) 0.047(6) 0.030(7)

loop_
_atom_type_symbol
_atom_type_description
_atom_type_scat_dispersion_real
_atom_type_scat_dispersion_imag
_atom_type_scat_source
C C 0.0033 0.0016 'International Tables Vol C Tables 4.2.6.8 and 6.1.1.4'
H H 0.0000 0.0000 'International Tables Vol C Tables 4.2.6.8 and 6.1.1.4'
N N 0.0061 0.0033 'International Tables Vol C Tables 4.2.6.8 and 6.1.1.4'
O O 0.0106 0.0060 'International Tables Vol C Tables 4.2.6.8 and 6.1.1.4'
P P 0.1023 0.0942 'International Tables Vol C Tables 4.2.6.8 and 6.1.1.4'
Cl Cl 0.1484 0.1585 'International Tables Vol C Tables 4.2.6.8 and 6.1.1.4'
Pd Pd -0.9988 1.0072 'International Tables Vol C Tables 4.2.6.8 and 6.1.1.4'

loop_
_geom_angle_atom_site_label_1
_geom_angle_atom_site_label_2
_geom_angle_atom_site_label_3
_geom_angle
_geom_angle_site_symmetry_1
_geom_angle_site_symmetry_3
_geom_angle_publ_flag
C1 Pd1 N1 81.53(9) . . ?
C1 Pd1 P1 95.01(7) . . ?
N1 Pd1 P1 174.34(6) . . ?
C1 Pd1 Cl1 166.81(7) . . ?
N1 Pd1 Cl1 91.27(6) . . ?
P1 Pd1 Cl1 92.98(3) . . ?
C2 C1 C6 116.5(2) . . ?
C2 C1 Pd1 132.32(19) . . ?
C6 C1 Pd1 110.70(17) . . ?
C1 C2 C3 121.9(2) . . ?
C1 C2 H2A 119.0 . . ?
C3 C2 H2A 119.0 . . ?
O1 C3 C2 124.8(2) . . ?
O1 C3 C4 115.0(2) . . ?
C2 C3 C4 120.2(2) . . ?
C3 O1 C9 117.4(2) . . ?
O2 C8 H8A 109.5 . . ?
O2 C8 H8B 109.5 . . ?
H8A C8 H8B 109.5 . . ?
O2 C8 H8C 109.5 . . ?
H8A C8 H8C 109.5 . . ?
H8B C8 H8C 109.5 . . ?
C5 C4 O2 125.0(3) . . ?
C5 C4 C3 119.1(2) . . ?
O2 C4 C3 116.0(2) . . ?
C4 O2 C8 115.9(2) . . ?
O1 C9 H9A 109.5 . . ?
O1 C9 H9B 109.5 . . ?
H9A C9 H9B 109.5 . . ?
O1 C9 H9C 109.5 . . ?
H9A C9 H9C 109.5 . . ?
H9B C9 H9C 109.5 . . ?
C4 C5 C6 120.3(3) . . ?
C4 C5 H5A 119.8 . . ?
C6 C5 H5A 119.8 . . ?
C5 C6 C1 122.0(2) . . ?
C5 C6 C7 121.2(2) . . ?
C1 C6 C7 116.8(2) . . ?
N1 C7 C6 118.8(2) . . ?
N1 C7 H7A 120.6 . . ?
C6 C7 H7A 120.6 . . ?
C7 N1 C10 119.3(2) . . ?
C7 N1 Pd1 112.02(17) . . ?
C10 N1 Pd1 128.69(18) . . ?
N1 C10 C11 111.5(2) . . ?
N1 C10 H10A 109.3 . . ?
C11 C10 H10A 109.3 . . ?
N1 C10 H10B 109.3 . . ?
C11 C10 H10B 109.3 . . ?
H10A C10 H10B 108.0 . . ?
O3 C11 C10 110.2(3) . . ?
O3 C11 H11A 109.6 . . ?
C10 C11 H11A 109.6 . . ?
O3 C11 H11B 109.6 . . ?
C10 C11 H11B 109.6 . . ?
H11A C11 H11B 108.1 . . ?
C11 O3 H3A 109.5 . . ?
C24 P1 C18 103.81(12) . . ?
C24 P1 C12 107.04(12) . . ?
C18 P1 C12 103.45(12) . . ?
C24 P1 Pd1 113.21(9) . . ?
C18 P1 Pd1 113.39(9) . . ?
C12 P1 Pd1 114.88(10) . . ?
C17 C12 C13 119.1(3) . . ?
C17 C12 P1 120.3(2) . . ?
C13 C12 P1 120.6(2) . . ?
C14 C13 C12 119.8(3) . . ?
C14 C13 H13A 120.1 . . ?
C12 C13 H13A 120.1 . . ?
C15 C14 C13 120.4(3) . . ?
C15 C14 H14A 119.8 . . ?
C13 C14 H14A 119.8 . . ?
C14 C15 C16 120.7(3) . . ?
C14 C15 H15A 119.7 . . ?
C16 C15 H15A 119.7 . . ?
C15 C16 C17 119.6(4) . . ?
C15 C16 H16A 120.2 . . ?
C17 C16 H16A 120.2 . . ?
C12 C17 C16 120.4(3) . . ?
C12 C17 H17A 119.8 . . ?
C16 C17 H17A 119.8 . . ?
C23 C18 C19 118.6(3) . . ?
C23 C18 P1 120.1(2) . . ?
C19 C18 P1 121.0(2) . . ?
C20 C19 C18 120.5(3) . . ?
C20 C19 H19A 119.8 . . ?
C18 C19 H19A 119.8 . . ?
C21 C20 C19 120.0(3) . . ?
C21 C20 H20A 120.0 . . ?
C19 C20 H20A 120.0 . . ?
C22 C21 C20 120.8(3) . . ?
C22 C21 H21A 119.6 . . ?
C20 C21 H21A 119.6 . . ?
C21 C22 C23 119.9(3) . . ?
C21 C22 H22A 120.0 . . ?
C23 C22 H22A 120.0 . . ?
C18 C23 C22 120.2(3) . . ?
C18 C23 H23A 119.9 . . ?
C22 C23 H23A 119.9 . . ?
C29 C24 C25 118.6(2) . . ?
C29 C24 P1 123.9(2) . . ?
C25 C24 P1 117.5(2) . . ?
C24 C25 C26 120.5(3) . . ?
C24 C25 H25A 119.7 . . ?
C26 C25 H25A 119.7 . . ?
C27 C26 C25 120.3(3) . . ?
C27 C26 H26A 119.9 . . ?
C25 C26 H26A 119.9 . . ?
C26 C27 C28 120.2(3) . . ?
C26 C27 H27A 119.9 . . ?
C28 C27 H27A 119.9 . . ?
C27 C28 C29 120.2(3) . . ?
C27 C28 H28A 119.9 . . ?
C29 C28 H28A 119.9 . . ?
C24 C29 C28 120.2(3) . . ?
C24 C29 H29A 119.9 . . ?
C28 C29 H29A 119.9 . . ?
Cl3' C30 Cl2' 119.9(8) . . ?
Cl3' C30 Cl4" 125.7(11) . . ?
Cl2' C30 Cl4" 94.8(6) . . ?
Cl3' C30 Cl3" 18.0(8) . . ?
Cl2' C30 Cl3" 122.2(8) . . ?
Cl4" C30 Cl3" 108.6(9) . . ?
Cl3' C30 Cl4' 117.0(9) . . ?
Cl2' C30 Cl4' 109.6(6) . . ?
Cl4" C30 Cl4' 15.2(6) . . ?
Cl3" C30 Cl4' 101.8(10) . . ?
Cl3' C30 Cl3 13.5(19) . . ?
Cl2' C30 Cl3 114.7(9) . . ?
Cl4" C30 Cl3 116.8(14) . . ?
Cl3" C30 Cl3 9.7(14) . . ?
Cl4' C30 Cl3 111.1(12) . . ?
Cl3' C30 Cl4 111.8(12) . . ?
Cl2' C30 Cl4 105.3(9) . . ?
Cl4" C30 Cl4 14.0(12) . . ?
Cl3" C30 Cl4 95.0(11) . . ?
Cl4' C30 Cl4 12.8(9) . . ?
Cl3 C30 Cl4 103.5(11) . . ?
Cl3' C30 Cl2 108.4(11) . . ?
Cl2' C30 Cl2 12.2(11) . . ?
Cl4" C30 Cl2 100.0(10) . . ?
Cl3" C30 Cl2 110.0(10) . . ?
Cl4' C30 Cl2 115.1(9) . . ?
Cl3 C30 Cl2 102.5(9) . . ?
Cl4 C30 Cl2 108.4(9) . . ?
Cl3' C30 Cl2" 103.4(8) . . ?
Cl2' C30 Cl2" 16.8(3) . . ?
Cl4" C30 Cl2" 108.8(6) . . ?
Cl3" C30 Cl2" 107.6(8) . . ?
Cl4' C30 Cl2" 123.9(6) . . ?
Cl3 C30 Cl2" 99.2(8) . . ?
Cl4 C30 Cl2" 117.3(10) . . ?
Cl2 C30 Cl2" 8.9(11) . . ?
Cl2" Cl2' C30 89.1(16) . . ?
Cl3" Cl3' C30 87.2(19) . . ?
Cl2' Cl2" C30 74.1(17) . . ?
Cl3' Cl3" C30 74.9(16) . . ?

loop_
_geom_bond_atom_site_label_1
_geom_bond_atom_site_label_2
_geom_bond_distance
_geom_bond_site_symmetry_2
_geom_bond_publ_flag
Pd1 C1 2.025(2) . ?
Pd1 N1 2.103(2) . ?
Pd1 P1 2.2625(8) . ?
Pd1 Cl1 2.3892(8) . ?
C1 C2 1.390(3) . ?
C1 C6 1.406(4) . ?
C2 C3 1.393(4) . ?
C2 H2A 0.9300 . ?
C3 O1 1.367(3) . ?
C3 C4 1.399(4) . ?
O1 C9 1.416(4) . ?
C8 O2 1.429(4) . ?
C8 H8A 0.9600 . ?
C8 H8B 0.9600 . ?
C8 H8C 0.9600 . ?
C4 C5 1.371(4) . ?
C4 O2 1.373(3) . ?
C9 H9A 0.9600 . ?
C9 H9B 0.9600 . ?
C9 H9C 0.9600 . ?
C5 C6 1.394(4) . ?
C5 H5A 0.9300 . ?
C6 C7 1.445(3) . ?
C7 N1 1.275(3) . ?
C7 H7A 0.9300 . ?
N1 C10 1.467(3) . ?
C10 C11 1.496(4) . ?
C10 H10A 0.9700 . ?
C10 H10B 0.9700 . ?
C11 O3 1.409(4) . ?
C11 H11A 0.9700 . ?
C11 H11B 0.9700 . ?
O3 H3A 0.8200 . ?
P1 C24 1.822(3) . ?
P1 C18 1.823(3) . ?
P1 C12 1.825(3) . ?
C12 C17 1.380(4) . ?
C12 C13 1.398(4) . ?
C13 C14 1.386(5) . ?
C13 H13A 0.9300 . ?
C14 C15 1.363(6) . ?
C14 H14A 0.9300 . ?
C15 C16 1.375(5) . ?
C15 H15A 0.9300 . ?
C16 C17 1.391(4) . ?
C16 H16A 0.9300 . ?
C17 H17A 0.9300 . ?
C18 C23 1.389(4) . ?
C18 C19 1.390(4) . ?
C19 C20 1.384(4) . ?
C19 H19A 0.9300 . ?
C20 C21 1.368(5) . ?
C20 H20A 0.9300 . ?
C21 C22 1.360(5) . ?
C21 H21A 0.9300 . ?
C22 C23 1.398(4) . ?
C22 H22A 0.9300 . ?
C23 H23A 0.9300 . ?
C24 C29 1.384(4) . ?
C24 C25 1.384(4) . ?
C25 C26 1.387(4) . ?
C25 H25A 0.9300 . ?
C26 C27 1.355(5) . ?
C26 H26A 0.9300 . ?
C27 C28 1.373(5) . ?
C27 H27A 0.9300 . ?
C28 C29 1.386(4) . ?
C28 H28A 0.9300 . ?
C29 H29A 0.9300 . ?
C30 Cl3' 1.677(10) . ?
C30 Cl2' 1.712(9) . ?
C30 Cl4" 1.732(11) . ?
C30 Cl3" 1.736(10) . ?
C30 Cl4' 1.747(9) . ?
C30 Cl3 1.751(11) . ?
C30 Cl4 1.755(11) . ?
C30 Cl2 1.773(11) . ?
C30 Cl2" 1.780(10) . ?
Cl2' Cl2" 0.515(11) . ?
Cl3' Cl3" 0.54(2) . ?
